data_4072714
loop_
_publ_author_name
'Krempner, C.'
'Reinke, H.'
'Weichert, K.'

_publ_section_title
;
 Synthesis and Structure of Cyclic Aluminum Disiloxides
;
_journal_issue 6
_journal_name_full Organometallics
_journal_page_first 1386
_journal_paper_doi 10.1021/om060969h
_journal_volume 26
_journal_year 2007
_chemical_formula_sum 'C30 H90 Al2 O4 Si14'
_chemical_formula_weight 962.24
_chemical_melting_point 466
_chemical_name_systematic
; 
 2,5,5-Trimethyl-4,4,6,6-tetrakis(trimethylsilyl)-2-alumina-1,3-dioxa-
 4,5,6-trisilacyclohexane
;
_space_group_IT_number 14
_symmetry_cell_setting monoclinic
_symmetry_space_group_name_Hall '-P 2ybc'
_symmetry_space_group_name_H-M 'P 1 21/c 1'
_atom_sites_solution_hydrogens geom
_atom_sites_solution_primary direct
_atom_sites_solution_secondary difmap
_audit_creation_method SHELXL-97
_cell_angle_alpha 90.00
_cell_angle_beta 109.5620(10)
_cell_angle_gamma 90.00
_cell_formula_units_Z 2
_cell_length_a 13.1046(6)
_cell_length_b 12.7170(5)
_cell_length_c 19.0643(7)
_cell_measurement_reflns_used 6113
_cell_measurement_temperature 193(2)
_cell_measurement_theta_max 33.22
_cell_measurement_theta_min 3.30
_cell_volume 2993.7(2)
_computing_cell_refinement 'Bruker SMART'
_computing_data_collection 'Bruker SMART'
_computing_data_reduction 'Bruker SAINT'
_computing_molecular_graphics 'Bruker SHELXTL'
_computing_publication_material 'Bruker SHELXTL'
_computing_structure_refinement 'Bruker SHELXTL'
_computing_structure_solution 'Bruker SHELXTL'
_diffrn_ambient_temperature 193(2)
_diffrn_measured_fraction_theta_full 0.617
_diffrn_measured_fraction_theta_max 0.617
_diffrn_measurement_device_type 'CCD area detector'
_diffrn_measurement_method 'phi and omega scans'
_diffrn_radiation_monochromator graphite
_diffrn_radiation_source 'fine-focus sealed tube'
_diffrn_radiation_type MoK\a
_diffrn_radiation_wavelength 0.71073
_diffrn_reflns_av_R_equivalents 0.0362
_diffrn_reflns_av_sigmaI/netI 0.0732
_diffrn_reflns_limit_h_max 11
_diffrn_reflns_limit_h_min -16
_diffrn_reflns_limit_k_max 14
_diffrn_reflns_limit_k_min -16
_diffrn_reflns_limit_l_max 24
_diffrn_reflns_limit_l_min -24
_diffrn_reflns_number 12686
_diffrn_reflns_theta_full 27.50
_diffrn_reflns_theta_max 27.50
_diffrn_reflns_theta_min 3.32
_exptl_absorpt_coefficient_mu 0.356
_exptl_absorpt_correction_T_max 0.9258
_exptl_absorpt_correction_T_min 0.8421
_exptl_absorpt_correction_type multi-scan
_exptl_crystal_colour colourless
_exptl_crystal_density_diffrn 1.067
_exptl_crystal_description prism
_exptl_crystal_F_000 1048
_exptl_crystal_size_max 0.50
_exptl_crystal_size_mid 0.27
_exptl_crystal_size_min 0.22
_refine_diff_density_max 0.637
_refine_diff_density_min -0.221
_refine_diff_density_rms 0.044
_refine_ls_extinction_method none
_refine_ls_goodness_of_fit_ref 0.970
_refine_ls_hydrogen_treatment constr
_refine_ls_matrix_type full
_refine_ls_number_parameters 241
_refine_ls_number_reflns 4248
_refine_ls_number_restraints 0
_refine_ls_restrained_S_all 0.970
_refine_ls_R_factor_all 0.0731
_refine_ls_R_factor_gt 0.0491
_refine_ls_shift/su_max 0.004
_refine_ls_shift/su_mean 0.000
_refine_ls_structure_factor_coef Fsqd
_refine_ls_weighting_details 'calc w=1/[\s^2^(Fo^2^)+(0.0722P)^2^+0.0000P] where P=(Fo^2^+2Fc^2^)/3'
_refine_ls_weighting_scheme calc
_refine_ls_wR_factor_gt 0.1190
_refine_ls_wR_factor_ref 0.1242
_reflns_number_gt 2967
_reflns_number_total 4248
_reflns_threshold_expression >2sigma(I)
_cod_data_source_file om060969hsi20061022_102117.cif
_cod_data_source_block kw13alme
_cod_depositor_comments
;
The following automatic conversions were performed:

'_symmetry_cell_setting' value 'Monoclinic' changed to 'monoclinic'
according to /home/saulius/struct/CIF-dictionaries/cif_core.dic
dictionary named 'cif_core.dic' version 2.4.1 from 2010-06-29.

Automatic conversion script
Id: cif_fix_values 1715 2011-07-08 13:25:40Z adriana 
;
_cod_original_sg_symbol_H-M 'P2(1)/c  '
_cod_database_code 4072714

loop_
_symmetry_equiv_pos_as_xyz
'x, y, z'
'-x, y+1/2, -z+1/2'
'-x, -y, -z'
'x, -y-1/2, z-1/2'

loop_
_atom_site_label
_atom_site_type_symbol
_atom_site_fract_x
_atom_site_fract_y
_atom_site_fract_z
_atom_site_U_iso_or_equiv
_atom_site_adp_type
_atom_site_occupancy
_atom_site_symmetry_multiplicity
_atom_site_calc_flag
_atom_site_refinement_flags
Al1 Al -0.05797(7) 1.06149(6) 0.03060(3) 0.0265(2) Uani 1 1 d .
Si1 Si 0.31638(8) 0.69209(7) 0.00361(4) 0.0375(2) Uani 1 1 d .
Si2 Si 0.23155(7) 0.78973(6) 0.07335(3) 0.0279(2) Uani 1 1 d .
Si3 Si 0.33051(7) 0.94404(7) 0.12743(4) 0.0316(2) Uani 1 1 d .
Si4 Si 0.20814(6) 1.08931(6) 0.09580(3) 0.02333(19) Uani 1 1 d .
Si5 Si 0.19176(8) 1.17081(7) 0.20299(4) 0.0372(2) Uani 1 1 d .
Si6 Si 0.20753(8) 0.68330(7) 0.16767(4) 0.0406(2) Uani 1 1 d .
Si7 Si 0.25587(8) 1.22330(7) 0.02573(4) 0.0381(2) Uani 1 1 d .
O1 O 0.08399(16) 1.04469(14) 0.03959(8) 0.0246(4) Uani 1 1 d .
O2 O 0.11253(18) 0.82542(16) 0.01504(10) 0.0342(5) Uani 1 1 d .
C1 C 0.2200(5) 0.5871(4) -0.0467(2) 0.0775(15) Uani 1 1 d .
H1A H 0.1536 0.6195 -0.0800 0.116 Uiso 1 1 calc R
H1B H 0.2024 0.5422 -0.0106 0.116 Uiso 1 1 calc R
H1C H 0.2534 0.5445 -0.0760 0.116 Uiso 1 1 calc R
C2 C 0.4463(4) 0.6301(4) 0.0636(2) 0.0620(11) Uani 1 1 d .
H2A H 0.4301 0.5728 0.0927 0.093 Uiso 1 1 calc R
H2B H 0.4910 0.6830 0.0974 0.093 Uiso 1 1 calc R
H2C H 0.4854 0.6020 0.0320 0.093 Uiso 1 1 calc R
C3 C 0.3481(4) 0.7754(3) -0.06888(18) 0.0637(12) Uani 1 1 d .
H3A H 0.3821 0.7316 -0.0971 0.096 Uiso 1 1 calc R
H3B H 0.3977 0.8322 -0.0442 0.096 Uiso 1 1 calc R
H3C H 0.2809 0.8057 -0.1028 0.096 Uiso 1 1 calc R
C4 C 0.3936(4) 0.9333(3) 0.23172(16) 0.0568(11) Uani 1 1 d .
H4A H 0.4475 0.8767 0.2441 0.085 Uiso 1 1 calc R
H4B H 0.3373 0.9176 0.2534 0.085 Uiso 1 1 calc R
H4C H 0.4289 0.9999 0.2519 0.085 Uiso 1 1 calc R
C5 C 0.4477(3) 0.9719(3) 0.0927(2) 0.0560(10) Uani 1 1 d .
H5A H 0.4764 1.0423 0.1088 0.084 Uiso 1 1 calc R
H5B H 0.4223 0.9681 0.0383 0.084 Uiso 1 1 calc R
H5C H 0.5049 0.9196 0.1133 0.084 Uiso 1 1 calc R
C6 C 0.1643(4) 1.0776(3) 0.27050(16) 0.0608(12) Uani 1 1 d .
H6A H 0.1048 1.0305 0.2438 0.091 Uiso 1 1 calc R
H6B H 0.1444 1.1174 0.3080 0.091 Uiso 1 1 calc R
H6C H 0.2295 1.0359 0.2950 0.091 Uiso 1 1 calc R
C7 C 0.0857(4) 1.2738(3) 0.1766(2) 0.0608(11) Uani 1 1 d .
H7A H 0.0814 1.3080 0.2216 0.091 Uiso 1 1 calc R
H7B H 0.0157 1.2417 0.1492 0.091 Uiso 1 1 calc R
H7C H 0.1039 1.3262 0.1450 0.091 Uiso 1 1 calc R
C8 C 0.3247(4) 1.2362(4) 0.2536(2) 0.0801(16) Uani 1 1 d .
H8A H 0.3212 1.2691 0.2992 0.120 Uiso 1 1 calc R
H8B H 0.3396 1.2900 0.2215 0.120 Uiso 1 1 calc R
H8C H 0.3826 1.1835 0.2664 0.120 Uiso 1 1 calc R
C9 C 0.1289(5) 0.5610(3) 0.1264(3) 0.0720(14) Uani 1 1 d .
H9A H 0.1028 0.5274 0.1634 0.108 Uiso 1 1 calc R
H9B H 0.1761 0.5122 0.1118 0.108 Uiso 1 1 calc R
H9C H 0.0671 0.5800 0.0825 0.108 Uiso 1 1 calc R
C10 C 0.1295(4) 0.7556(3) 0.2179(2) 0.0594(11) Uani 1 1 d .
H10A H 0.1302 0.7154 0.2619 0.089 Uiso 1 1 calc R
H10B H 0.0546 0.7648 0.1849 0.089 Uiso 1 1 calc R
H10C H 0.1626 0.8247 0.2334 0.089 Uiso 1 1 calc R
C11 C 0.3414(4) 0.6402(4) 0.23590(18) 0.0668(13) Uani 1 1 d .
H11A H 0.3805 0.7017 0.2628 0.100 Uiso 1 1 calc R
H11B H 0.3844 0.6063 0.2090 0.100 Uiso 1 1 calc R
H11C H 0.3289 0.5904 0.2714 0.100 Uiso 1 1 calc R
C12 C 0.1273(4) 1.2980(3) -0.0216(2) 0.0634(12) Uani 1 1 d .
H12A H 0.1410 1.3522 -0.0539 0.095 Uiso 1 1 calc R
H12B H 0.1021 1.3313 0.0160 0.095 Uiso 1 1 calc R
H12C H 0.0717 1.2495 -0.0517 0.095 Uiso 1 1 calc R
C13 C 0.3607(4) 1.3148(3) 0.0872(2) 0.0645(12) Uani 1 1 d .
H13A H 0.4226 1.2738 0.1183 0.097 Uiso 1 1 calc R
H13B H 0.3292 1.3545 0.1189 0.097 Uiso 1 1 calc R
H13C H 0.3849 1.3637 0.0562 0.097 Uiso 1 1 calc R
C14 C 0.3120(4) 1.1769(4) -0.0469(2) 0.0781(16) Uani 1 1 d .
H14A H 0.2541 1.1444 -0.0879 0.117 Uiso 1 1 calc R
H14B H 0.3692 1.1251 -0.0251 0.117 Uiso 1 1 calc R
H14C H 0.3420 1.2368 -0.0658 0.117 Uiso 1 1 calc R
C15 C -0.0961(3) 1.0245(3) 0.11746(15) 0.0472(9) Uani 1 1 d .
H15A H -0.0683 1.0782 0.1560 0.071 Uiso 1 1 calc R
H15B H -0.0642 0.9562 0.1366 0.071 Uiso 1 1 calc R
H15C H -0.1751 1.0204 0.1036 0.071 Uiso 1 1 calc R

loop_
_atom_site_aniso_label
_atom_site_aniso_U_11
_atom_site_aniso_U_22
_atom_site_aniso_U_33
_atom_site_aniso_U_23
_atom_site_aniso_U_13
_atom_site_aniso_U_12
Al1 0.0248(6) 0.0277(5) 0.0268(3) -0.0015(3) 0.0085(4) -0.0007(4)
Si1 0.0402(6) 0.0369(5) 0.0365(3) -0.0055(3) 0.0143(4) 0.0030(4)
Si2 0.0266(5) 0.0246(4) 0.0304(3) 0.0006(2) 0.0069(3) 0.0038(3)
Si3 0.0220(5) 0.0325(5) 0.0349(3) -0.0037(3) 0.0023(3) 0.0024(4)
Si4 0.0192(5) 0.0269(4) 0.0223(2) -0.0028(2) 0.0049(3) -0.0015(3)
Si5 0.0396(6) 0.0438(6) 0.0298(3) -0.0118(3) 0.0137(4) -0.0073(4)
Si6 0.0421(7) 0.0387(5) 0.0448(4) 0.0131(3) 0.0196(4) 0.0108(4)
Si7 0.0379(6) 0.0392(5) 0.0377(3) 0.0012(3) 0.0133(4) -0.0134(4)
O1 0.0217(12) 0.0250(10) 0.0259(6) -0.0011(6) 0.0066(8) -0.0010(8)
O2 0.0275(14) 0.0282(12) 0.0419(8) -0.0018(7) 0.0049(9) 0.0014(9)
C1 0.088(4) 0.069(3) 0.077(2) -0.038(2) 0.031(3) -0.025(3)
C2 0.050(3) 0.077(3) 0.0622(18) 0.0072(18) 0.023(2) 0.023(2)
C3 0.084(3) 0.071(3) 0.0494(15) 0.0065(16) 0.040(2) 0.014(2)
C4 0.054(3) 0.056(2) 0.0395(13) -0.0028(13) -0.0116(16) 0.008(2)
C5 0.033(3) 0.052(2) 0.089(2) -0.0104(19) 0.027(2) -0.0025(18)
C6 0.078(3) 0.074(3) 0.0345(13) 0.0108(14) 0.0248(18) 0.009(2)
C7 0.084(3) 0.037(2) 0.080(2) -0.0043(17) 0.052(3) 0.003(2)
C8 0.071(4) 0.118(4) 0.0505(17) -0.040(2) 0.019(2) -0.035(3)
C9 0.086(4) 0.036(2) 0.103(3) 0.014(2) 0.044(3) -0.003(2)
C10 0.059(3) 0.069(3) 0.0645(19) 0.0133(18) 0.040(2) 0.013(2)
C11 0.066(3) 0.082(3) 0.0504(16) 0.0250(18) 0.017(2) 0.036(3)
C12 0.063(3) 0.055(2) 0.0631(18) 0.0228(17) 0.009(2) -0.007(2)
C13 0.066(3) 0.058(3) 0.069(2) -0.0047(18) 0.021(2) -0.027(2)
C14 0.103(4) 0.088(4) 0.066(2) -0.0099(19) 0.059(3) -0.033(3)
C15 0.054(3) 0.053(2) 0.0413(13) 0.0004(13) 0.0253(16) -0.0110(18)

loop_
_atom_type_symbol
_atom_type_description
_atom_type_scat_dispersion_real
_atom_type_scat_dispersion_imag
_atom_type_scat_source
C C 0.0033 0.0016 'International Tables Vol C Tables 4.2.6.8 and 6.1.1.4'
H H 0.0000 0.0000 'International Tables Vol C Tables 4.2.6.8 and 6.1.1.4'
O O 0.0106 0.0060 'International Tables Vol C Tables 4.2.6.8 and 6.1.1.4'
Al Al 0.0645 0.0514 'International Tables Vol C Tables 4.2.6.8 and 6.1.1.4'
Si Si 0.0817 0.0704 'International Tables Vol C Tables 4.2.6.8 and 6.1.1.4'

loop_
_geom_angle_atom_site_label_1
_geom_angle_atom_site_label_2
_geom_angle_atom_site_label_3
_geom_angle
_geom_angle_site_symmetry_1
_geom_angle_site_symmetry_3
O2 Al1 O1 112.73(10) 3_575 .
O2 Al1 O1 107.54(9) 3_575 3_575
O1 Al1 O1 85.28(9) . 3_575
O2 Al1 C15 117.06(14) 3_575 .
O1 Al1 C15 115.95(13) . .
O1 Al1 C15 113.73(12) 3_575 .
O2 Al1 Al1 117.84(8) 3_575 3_575
O1 Al1 Al1 43.04(6) . 3_575
O1 Al1 Al1 42.24(6) 3_575 3_575
C15 Al1 Al1 124.81(13) . 3_575
C1 Si1 C2 109.4(2) . .
C1 Si1 C3 107.5(2) . .
C2 Si1 C3 107.68(19) . .
C1 Si1 Si2 107.55(16) . .
C2 Si1 Si2 112.40(11) . .
C3 Si1 Si2 112.18(13) . .
O2 Si2 Si1 106.49(7) . .
O2 Si2 Si6 109.59(8) . .
Si1 Si2 Si6 109.72(4) . .
O2 Si2 Si3 108.64(8) . .
Si1 Si2 Si3 112.75(5) . .
Si6 Si2 Si3 109.57(4) . .
C4 Si3 C5 105.1(2) . .
C4 Si3 Si2 112.26(14) . .
C5 Si3 Si2 112.88(13) . .
C4 Si3 Si4 110.05(13) . .
C5 Si3 Si4 108.73(14) . .
Si2 Si3 Si4 107.77(4) . .
O1 Si4 Si5 110.05(7) . .
O1 Si4 Si7 105.01(6) . .
Si5 Si4 Si7 106.79(4) . .
O1 Si4 Si3 108.53(7) . .
Si5 Si4 Si3 111.63(4) . .
Si7 Si4 Si3 114.59(4) . .
C7 Si5 C6 109.62(18) . .
C7 Si5 C8 108.0(2) . .
C6 Si5 C8 106.6(2) . .
C7 Si5 Si4 110.61(12) . .
C6 Si5 Si4 114.24(12) . .
C8 Si5 Si4 107.48(12) . .
C10 Si6 C11 109.48(18) . .
C10 Si6 C9 107.7(2) . .
C11 Si6 C9 107.5(2) . .
C10 Si6 Si2 110.24(12) . .
C11 Si6 Si2 111.30(14) . .
C9 Si6 Si2 110.46(14) . .
C14 Si7 C13 105.7(2) . .
C14 Si7 C12 108.4(2) . .
C13 Si7 C12 109.7(2) . .
C14 Si7 Si4 115.70(16) . .
C13 Si7 Si4 111.64(12) . .
C12 Si7 Si4 105.67(13) . .
Si4 O1 Al1 138.05(10) . .
Si4 O1 Al1 126.79(11) . 3_575
Al1 O1 Al1 94.72(9) . 3_575
Si2 O2 Al1 135.70(14) . 3_575
Si1 C1 H1A 109.5 . .
Si1 C1 H1B 109.5 . .
H1A C1 H1B 109.5 . .
Si1 C1 H1C 109.5 . .
H1A C1 H1C 109.5 . .
H1B C1 H1C 109.5 . .
Si1 C2 H2A 109.5 . .
Si1 C2 H2B 109.5 . .
H2A C2 H2B 109.5 . .
Si1 C2 H2C 109.5 . .
H2A C2 H2C 109.5 . .
H2B C2 H2C 109.5 . .
Si1 C3 H3A 109.5 . .
Si1 C3 H3B 109.5 . .
H3A C3 H3B 109.5 . .
Si1 C3 H3C 109.5 . .
H3A C3 H3C 109.5 . .
H3B C3 H3C 109.5 . .
Si3 C4 H4A 109.5 . .
Si3 C4 H4B 109.5 . .
H4A C4 H4B 109.5 . .
Si3 C4 H4C 109.5 . .
H4A C4 H4C 109.5 . .
H4B C4 H4C 109.5 . .
Si3 C5 H5A 109.5 . .
Si3 C5 H5B 109.5 . .
H5A C5 H5B 109.5 . .
Si3 C5 H5C 109.5 . .
H5A C5 H5C 109.5 . .
H5B C5 H5C 109.5 . .
Si5 C6 H6A 109.5 . .
Si5 C6 H6B 109.5 . .
H6A C6 H6B 109.5 . .
Si5 C6 H6C 109.5 . .
H6A C6 H6C 109.5 . .
H6B C6 H6C 109.5 . .
Si5 C7 H7A 109.5 . .
Si5 C7 H7B 109.5 . .
H7A C7 H7B 109.5 . .
Si5 C7 H7C 109.5 . .
H7A C7 H7C 109.5 . .
H7B C7 H7C 109.5 . .
Si5 C8 H8A 109.5 . .
Si5 C8 H8B 109.5 . .
H8A C8 H8B 109.5 . .
Si5 C8 H8C 109.5 . .
H8A C8 H8C 109.5 . .
H8B C8 H8C 109.5 . .
Si6 C9 H9A 109.5 . .
Si6 C9 H9B 109.5 . .
H9A C9 H9B 109.5 . .
Si6 C9 H9C 109.5 . .
H9A C9 H9C 109.5 . .
H9B C9 H9C 109.5 . .
Si6 C10 H10A 109.5 . .
Si6 C10 H10B 109.5 . .
H10A C10 H10B 109.5 . .
Si6 C10 H10C 109.5 . .
H10A C10 H10C 109.5 . .
H10B C10 H10C 109.5 . .
Si6 C11 H11A 109.5 . .
Si6 C11 H11B 109.5 . .
H11A C11 H11B 109.5 . .
Si6 C11 H11C 109.5 . .
H11A C11 H11C 109.5 . .
H11B C11 H11C 109.5 . .
Si7 C12 H12A 109.5 . .
Si7 C12 H12B 109.5 . .
H12A C12 H12B 109.5 . .
Si7 C12 H12C 109.5 . .
H12A C12 H12C 109.5 . .
H12B C12 H12C 109.5 . .
Si7 C13 H13A 109.5 . .
Si7 C13 H13B 109.5 . .
H13A C13 H13B 109.5 . .
Si7 C13 H13C 109.5 . .
H13A C13 H13C 109.5 . .
H13B C13 H13C 109.5 . .
Si7 C14 H14A 109.5 . .
Si7 C14 H14B 109.5 . .
H14A C14 H14B 109.5 . .
Si7 C14 H14C 109.5 . .
H14A C14 H14C 109.5 . .
H14B C14 H14C 109.5 . .
Al1 C15 H15A 109.5 . .
Al1 C15 H15B 109.5 . .
H15A C15 H15B 109.5 . .
Al1 C15 H15C 109.5 . .
H15A C15 H15C 109.5 . .
H15B C15 H15C 109.5 . .

loop_
_geom_bond_atom_site_label_1
_geom_bond_atom_site_label_2
_geom_bond_distance
_geom_bond_site_symmetry_2
Al1 O2 1.709(2) 3_575
Al1 O1 1.823(2) .
Al1 O1 1.8506(18) 3_575
Al1 C15 1.941(3) .
Al1 Al1 2.7023(16) 3_575
Si1 C1 1.868(4) .
Si1 C2 1.877(4) .
Si1 C3 1.895(3) .
Si1 Si2 2.3527(11) .
Si2 O2 1.647(2) .
Si2 Si6 2.3544(10) .
Si2 Si3 2.3875(12) .
Si3 C4 1.885(3) .
Si3 C5 1.898(3) .
Si3 Si4 2.3875(11) .
Si4 O1 1.717(2) .
Si4 Si5 2.3644(8) .
Si4 Si7 2.3746(10) .
Si5 C7 1.853(4) .
Si5 C6 1.871(3) .
Si5 C8 1.879(4) .
Si6 C10 1.861(3) .
Si6 C11 1.881(4) .
Si6 C9 1.885(5) .
Si7 C14 1.867(3) .
Si7 C13 1.880(4) .
Si7 C12 1.881(5) .
O1 Al1 1.8506(18) 3_575
O2 Al1 1.709(2) 3_575
C1 H1A 0.9800 .
C1 H1B 0.9800 .
C1 H1C 0.9800 .
C2 H2A 0.9800 .
C2 H2B 0.9800 .
C2 H2C 0.9800 .
C3 H3A 0.9800 .
C3 H3B 0.9800 .
C3 H3C 0.9800 .
C4 H4A 0.9800 .
C4 H4B 0.9800 .
C4 H4C 0.9800 .
C5 H5A 0.9800 .
C5 H5B 0.9800 .
C5 H5C 0.9800 .
C6 H6A 0.9800 .
C6 H6B 0.9800 .
C6 H6C 0.9800 .
C7 H7A 0.9800 .
C7 H7B 0.9800 .
C7 H7C 0.9800 .
C8 H8A 0.9800 .
C8 H8B 0.9800 .
C8 H8C 0.9800 .
C9 H9A 0.9800 .
C9 H9B 0.9800 .
C9 H9C 0.9800 .
C10 H10A 0.9800 .
C10 H10B 0.9800 .
C10 H10C 0.9800 .
C11 H11A 0.9800 .
C11 H11B 0.9800 .
C11 H11C 0.9800 .
C12 H12A 0.9800 .
C12 H12B 0.9800 .
C12 H12C 0.9800 .
C13 H13A 0.9800 .
C13 H13B 0.9800 .
C13 H13C 0.9800 .
C14 H14A 0.9800 .
C14 H14B 0.9800 .
C14 H14C 0.9800 .
C15 H15A 0.9800 .
C15 H15B 0.9800 .
C15 H15C 0.9800 .

loop_
_geom_torsion_atom_site_label_1
_geom_torsion_atom_site_label_2
_geom_torsion_atom_site_label_3
_geom_torsion_atom_site_label_4
_geom_torsion
_geom_torsion_site_symmetry_1
_geom_torsion_site_symmetry_4
C1 Si1 Si2 O2 -52.2(2) . .
C2 Si1 Si2 O2 -172.68(18) . .
C3 Si1 Si2 O2 65.80(19) . .
C1 Si1 Si2 Si6 66.31(19) . .
C2 Si1 Si2 Si6 -54.16(17) . .
C3 Si1 Si2 Si6 -175.68(16) . .
C1 Si1 Si2 Si3 -171.27(18) . .
C2 Si1 Si2 Si3 68.27(17) . .
C3 Si1 Si2 Si3 -53.26(17) . .
O2 Si2 Si3 C4 132.51(18) . .
Si1 Si2 Si3 C4 -109.70(16) . .
Si6 Si2 Si3 C4 12.81(17) . .
O2 Si2 Si3 C5 -108.92(17) . .
Si1 Si2 Si3 C5 8.87(16) . .
Si6 Si2 Si3 C5 131.38(16) . .
O2 Si2 Si3 Si4 11.16(8) . .
Si1 Si2 Si3 Si4 128.96(4) . .
Si6 Si2 Si3 Si4 -108.54(4) . .
C4 Si3 Si4 O1 -125.29(17) . .
C5 Si3 Si4 O1 120.09(14) . .
Si2 Si3 Si4 O1 -2.57(6) . .
C4 Si3 Si4 Si5 -3.83(17) . .
C5 Si3 Si4 Si5 -118.45(14) . .
Si2 Si3 Si4 Si5 118.89(4) . .
C4 Si3 Si4 Si7 117.72(16) . .
C5 Si3 Si4 Si7 3.10(14) . .
Si2 Si3 Si4 Si7 -119.56(4) . .
O1 Si4 Si5 C7 -53.39(16) . .
Si7 Si4 Si5 C7 60.07(15) . .
Si3 Si4 Si5 C7 -173.96(15) . .
O1 Si4 Si5 C6 70.85(18) . .
Si7 Si4 Si5 C6 -175.69(17) . .
Si3 Si4 Si5 C6 -49.72(17) . .
O1 Si4 Si5 C8 -171.1(2) . .
Si7 Si4 Si5 C8 -57.6(2) . .
Si3 Si4 Si5 C8 68.4(2) . .
O2 Si2 Si6 C10 -58.34(18) . .
Si1 Si2 Si6 C10 -174.93(16) . .
Si3 Si2 Si6 C10 60.78(17) . .
O2 Si2 Si6 C11 179.98(17) . .
Si1 Si2 Si6 C11 63.38(16) . .
Si3 Si2 Si6 C11 -60.91(16) . .
O2 Si2 Si6 C9 60.62(19) . .
Si1 Si2 Si6 C9 -55.98(19) . .
Si3 Si2 Si6 C9 179.73(18) . .
O1 Si4 Si7 C14 -79.8(2) . .
Si5 Si4 Si7 C14 163.30(19) . .
Si3 Si4 Si7 C14 39.14(19) . .
O1 Si4 Si7 C13 159.24(19) . .
Si5 Si4 Si7 C13 42.39(18) . .
Si3 Si4 Si7 C13 -81.77(18) . .
O1 Si4 Si7 C12 40.07(16) . .
Si5 Si4 Si7 C12 -76.79(15) . .
Si3 Si4 Si7 C12 159.05(14) . .
Si5 Si4 O1 Al1 13.61(17) . .
Si7 Si4 O1 Al1 -100.99(14) . .
Si3 Si4 O1 Al1 136.03(14) . .
Si5 Si4 O1 Al1 -156.80(9) . 3_575
Si7 Si4 O1 Al1 88.60(11) . 3_575
Si3 Si4 O1 Al1 -34.38(12) . 3_575
O2 Al1 O1 Si4 80.64(16) 3_575 .
O1 Al1 O1 Si4 -172.3(2) 3_575 .
C15 Al1 O1 Si4 -58.2(2) . .
Al1 Al1 O1 Si4 -172.3(2) 3_575 .
O2 Al1 O1 Al1 -107.06(10) 3_575 3_575
O1 Al1 O1 Al1 0.0 3_575 3_575
C15 Al1 O1 Al1 114.14(14) . 3_575
Si1 Si2 O2 Al1 -102.91(16) . 3_575
Si6 Si2 O2 Al1 138.48(14) . 3_575
Si3 Si2 O2 Al1 18.79(18) . 3_575
